data_2238423
loop_
_publ_author_name
'Kritchenkov, Andreii S.'
'Gurzhiy, Vladislav V.'
'Bokach, Nadezhda A.'
'Kalibabchuk, Valentina A.'

_publ_section_title
;
 Dichloridobis[3-(4-chlorophenyl)-2,<i>N</i>,<i>N</i>-trimethyl-2,3-dihydro-1,2,4-oxadiazole-5-amine-\k<i>N</i>^4^]platinum(II)--4-chlorobenzaldehyde
 (1/1)
;
_journal_coeditor_code SJ5329
_journal_issue 8
_journal_name_full 'Acta Crystallographica Section E'
_journal_page_first m446
_journal_page_last m447
_journal_paper_doi 10.1107/S1600536813017376
_journal_volume 69
_journal_year 2013
_chemical_formula_iupac '[Pt Cl2 (C11 H15 Cl1 N3 O1)2], C7 H5 Cl O'
_chemical_formula_moiety 'C22 H30 Cl4 N6 O2 Pt, C7 H5 Cl O'
_chemical_formula_sum 'C29 H35 Cl5 N6 O3 Pt'
_chemical_formula_weight 887.97
_chemical_name_systematic
'Dichloridobis[3-(4-chlorophenyl)-2,<i>N</i>,<i>N</i>-trimethyl-2,3-dihydro-1,2,4-oxadiazole-5-amine-\k<i>N</i>^4^]platinum(II)--4-chlorobenzaldehyde (1/1)'
_space_group_crystal_system triclinic
_space_group_IT_number 2
_space_group_name_Hall '-P 1'
_space_group_name_H-M_alt 'P -1'
_symmetry_space_group_name_Hall '-P 1'
_symmetry_space_group_name_H-M 'P -1'
_atom_sites_solution_hydrogens geom
_atom_sites_solution_primary direct
_atom_sites_solution_secondary difmap
_audit_creation_method
;
  Olex2 1.2-ac2
  (compiled 2012.03.27 svn.r2268, GUI svn.r4156)
;
_cell_angle_alpha 101.0381(18)
_cell_angle_beta 104.9553(19)
_cell_angle_gamma 96.3847(17)
_cell_formula_units_Z 1
_cell_length_a 8.46436(18)
_cell_length_b 9.38481(19)
_cell_length_c 11.4373(3)
_cell_measurement_reflns_used 9801
_cell_measurement_temperature 100(2)
_cell_measurement_theta_max 31.6786
_cell_measurement_theta_min 2.5221
_cell_volume 849.08(4)
_computing_cell_refinement 'CrysAlis PRO (Agilent, 2012)'
_computing_data_collection 'CrysAlis PRO (Agilent, 2012)'
_computing_data_reduction 'CrysAlis PRO (Agilent, 2012)'
_computing_molecular_graphics 'OLEX2 (Dolomanov <i>et al.</i>, 2009)'
_computing_publication_material 'SHELXL97 (Sheldrick, 2008)'
_computing_structure_refinement 'SHELXL97 (Sheldrick, 2008)'
_computing_structure_solution 'SIR2004 (Burla <i>et al.</i>, 2005)'
_diffrn_ambient_temperature 100(2)
_diffrn_detector_area_resol_mean 16.2096
_diffrn_measured_fraction_theta_full 0.999
_diffrn_measured_fraction_theta_max 0.999
_diffrn_measurement_device_type 'Agilent Xcalibur Eos'
_diffrn_measurement_method '\w scans'
_diffrn_radiation_monochromator graphite
_diffrn_radiation_type MoK\a
_diffrn_radiation_wavelength 0.71073
_diffrn_reflns_av_R_equivalents 0.0361
_diffrn_reflns_limit_h_max 10
_diffrn_reflns_limit_h_min -10
_diffrn_reflns_limit_k_max 12
_diffrn_reflns_limit_k_min -12
_diffrn_reflns_limit_l_max 14
_diffrn_reflns_limit_l_min -14
_diffrn_reflns_number 13908
_diffrn_reflns_theta_full 27.50
_diffrn_reflns_theta_max 27.50
_diffrn_reflns_theta_min 2.53
_exptl_absorpt_coefficient_mu 4.565
_exptl_absorpt_correction_T_max 1.00000
_exptl_absorpt_correction_T_min 0.93264
_exptl_absorpt_correction_type multi-scan
_exptl_absorpt_process_details '(DENZO/SCALEPACK; Otwinowski & Minor, 1997)'
_exptl_crystal_colour colourless
_exptl_crystal_density_diffrn 1.737
_exptl_crystal_density_method 'not measured'
_exptl_crystal_description prism
_exptl_crystal_F_000 438
_exptl_crystal_size_max 0.17
_exptl_crystal_size_mid 0.11
_exptl_crystal_size_min 0.09
_refine_diff_density_max 1.627
_refine_diff_density_min -1.214
_refine_ls_extinction_method none
_refine_ls_goodness_of_fit_ref 1.062
_refine_ls_hydrogen_treatment constr
_refine_ls_matrix_type full
_refine_ls_number_parameters 211
_refine_ls_number_reflns 3892
_refine_ls_number_restraints 0
_refine_ls_restrained_S_all 1.062
_refine_ls_R_factor_all 0.0224
_refine_ls_R_factor_gt 0.0223
_refine_ls_shift/su_max 0.000
_refine_ls_shift/su_mean 0.000
_refine_ls_structure_factor_coef Fsqd
_refine_ls_weighting_details 'calc w=1/[\s^2^(Fo^2^)+(0.0326P)^2^] where P=(Fo^2^+2Fc^2^)/3'
_refine_ls_weighting_scheme calc
_refine_ls_wR_factor_gt 0.0534
_refine_ls_wR_factor_ref 0.0535
_reflns_number_gt 3888
_reflns_number_total 3892
_reflns_threshold_expression I>2\s(I)
_cod_data_source_file sj5329.cif
_cod_data_source_block I
_cod_original_cell_volume 849.07(3)
_cod_database_code 2238423
_cod_database_fobs_code 2238423

loop_
_space_group_symop_id
_space_group_symop_operation_xyz
1 'x, y, z'
2 '-x, -y, -z'

loop_
_atom_site_type_symbol
_atom_site_label
_atom_site_fract_x
_atom_site_fract_y
_atom_site_fract_z
_atom_site_U_iso_or_equiv
_atom_site_adp_type
_atom_site_calc_flag
_atom_site_refinement_flags
_atom_site_occupancy
_atom_site_symmetry_multiplicity
_atom_site_disorder_assembly
_atom_site_disorder_group
Pt Pt1 0.5000 0.5000 0.0000 0.01562(5) Uani d S 1 2 . .
O O1 0.8747(3) 0.5755(3) 0.34126(19) 0.0321(5) Uani d . 1 1 . .
N N2 0.9212(3) 0.4486(3) 0.2650(2) 0.0290(6) Uani d . 1 1 . .
H H2 0.9972 0.4786 0.2273 0.035 Uiso calc R 1 1 . .
C C3 0.7596(4) 0.3810(3) 0.1742(3) 0.0243(6) Uani d . 1 1 . .
H H3 0.6936 0.3203 0.2112 0.029 Uiso calc R 1 1 . .
N N4 0.6856(3) 0.5130(3) 0.1552(2) 0.0209(5) Uani d . 1 1 . .
C C5 0.7499(4) 0.6134(3) 0.2577(3) 0.0240(6) Uani d . 1 1 . .
N N6 0.7135(3) 0.7450(3) 0.2956(2) 0.0281(6) Uani d . 1 1 . .
C C7 0.5711(4) 0.8001(4) 0.2268(3) 0.0334(7) Uani d . 1 1 . .
H H7A 0.6050 0.8552 0.1723 0.050 Uiso calc R 1 1 . .
H H7B 0.5293 0.8627 0.2843 0.050 Uiso calc R 1 1 . .
H H7C 0.4856 0.7186 0.1788 0.050 Uiso calc R 1 1 . .
C C8 0.8131(5) 0.8425(4) 0.4142(3) 0.0451(10) Uani d . 1 1 . .
H H8A 0.7642 0.8272 0.4788 0.068 Uiso calc R 1 1 . .
H H8B 0.8163 0.9432 0.4077 0.068 Uiso calc R 1 1 . .
H H8C 0.9239 0.8209 0.4338 0.068 Uiso calc R 1 1 . .
C C9 0.9849(5) 0.3574(4) 0.3496(3) 0.0452(10) Uani d . 1 1 . .
H H9A 1.0813 0.4129 0.4134 0.068 Uiso calc R 1 1 . .
H H9B 1.0142 0.2721 0.3045 0.068 Uiso calc R 1 1 . .
H H9C 0.9012 0.3272 0.3869 0.068 Uiso calc R 1 1 . .
C C10 0.7869(4) 0.2884(3) 0.0606(3) 0.0230(6) Uani d . 1 1 . .
C C11 0.7575(5) 0.1367(4) 0.0400(3) 0.0342(7) Uani d . 1 1 . .
H H11 0.7156 0.0919 0.0941 0.041 Uiso calc R 1 1 . .
C C12 0.7907(5) 0.0506(4) -0.0617(3) 0.0434(9) Uani d . 1 1 . .
H H12 0.7705 -0.0516 -0.0765 0.052 Uiso calc R 1 1 . .
C C13 0.8532(5) 0.1191(4) -0.1391(3) 0.0365(8) Uani d . 1 1 . .
Cl Cl14 0.89823(18) 0.01398(12) -0.26699(9) 0.0619(3) Uani d . 1 1 . .
C C15 0.8828(4) 0.2708(4) -0.1219(3) 0.0306(7) Uani d . 1 1 . .
H H15 0.9243 0.3150 -0.1764 0.037 Uiso calc R 1 1 . .
C C16 0.8483(4) 0.3547(3) -0.0206(3) 0.0257(6) Uani d . 1 1 . .
H H16 0.8667 0.4569 -0.0070 0.031 Uiso calc R 1 1 . .
Cl Cl17 0.34015(9) 0.32493(9) 0.05713(7) 0.03003(16) Uani d . 1 1 . .
C C19 0.5885(5) 0.4816(5) 0.6159(4) 0.0510(11) Uani d . 1 1 . .
H H19 0.6474 0.4686 0.6927 0.061 Uiso calc R 1 1 . .
C C20 0.5665(6) 0.3740(5) 0.5084(4) 0.0493(11) Uani d . 1 1 . .
C C18 0.4783(5) 0.3921(5) 0.3929(4) 0.0479(10) Uani d . 1 1 . .
H H18 0.4643 0.3190 0.3217 0.057 Uiso calc R 1 1 . .
Cl Cl21 0.6390(5) 0.2036(3) 0.5142(4) 0.0640(9) Uani d P 0.50 1 A 1
C C21 0.659(3) 0.2527(18) 0.522(2) 0.081(2) Uani d P 0.50 1 A 2
H H21 0.7255 0.2501 0.6005 0.097 Uiso calc PR 0.50 1 A 2
O O2 0.6509(12) 0.1563(8) 0.4337(7) 0.081(2) Uani d P 0.50 1 A 2

loop_
_atom_site_aniso_label
_atom_site_aniso_U_11
_atom_site_aniso_U_22
_atom_site_aniso_U_33
_atom_site_aniso_U_12
_atom_site_aniso_U_13
_atom_site_aniso_U_23
Pt1 0.01892(8) 0.01346(8) 0.01130(7) 0.00185(5) 0.00020(5) 0.00142(5)
O1 0.0370(12) 0.0334(13) 0.0173(10) 0.0180(10) -0.0050(9) -0.0037(9)
N2 0.0311(13) 0.0305(15) 0.0193(12) 0.0135(11) -0.0004(10) -0.0033(10)
C3 0.0280(14) 0.0236(15) 0.0188(13) 0.0079(12) 0.0013(11) 0.0045(11)
N4 0.0246(12) 0.0176(12) 0.0159(11) 0.0040(9) -0.0003(9) 0.0011(9)
C5 0.0251(14) 0.0276(16) 0.0151(13) 0.0071(12) 0.0000(11) 0.0017(11)
N6 0.0340(14) 0.0236(13) 0.0170(11) 0.0097(11) -0.0048(10) -0.0049(10)
C7 0.0394(18) 0.0260(17) 0.0250(15) 0.0147(14) -0.0038(13) -0.0047(13)
C8 0.045(2) 0.040(2) 0.0297(17) 0.0138(16) -0.0096(15) -0.0164(15)
C9 0.053(2) 0.048(2) 0.0264(17) 0.0291(19) -0.0062(16) 0.0022(16)
C10 0.0247(14) 0.0207(15) 0.0178(13) 0.0064(11) -0.0022(11) 0.0006(11)
C11 0.051(2) 0.0262(17) 0.0257(15) 0.0055(15) 0.0084(15) 0.0094(13)
C12 0.074(3) 0.0135(16) 0.0358(18) 0.0094(16) 0.0061(18) 0.0007(14)
C13 0.054(2) 0.0323(19) 0.0212(15) 0.0222(16) 0.0059(15) -0.0002(13)
Cl14 0.1140(10) 0.0441(6) 0.0333(5) 0.0409(6) 0.0248(6) 0.0019(4)
C15 0.0342(16) 0.0305(17) 0.0308(16) 0.0112(13) 0.0120(14) 0.0087(13)
C16 0.0235(14) 0.0187(15) 0.0309(15) 0.0017(11) 0.0043(12) 0.0022(12)
Cl17 0.0284(4) 0.0283(4) 0.0350(4) 0.0005(3) 0.0072(3) 0.0162(3)
C19 0.067(3) 0.069(3) 0.037(2) 0.037(2) 0.027(2) 0.028(2)
C20 0.071(3) 0.058(3) 0.044(2) 0.042(2) 0.037(2) 0.028(2)
C18 0.067(3) 0.058(3) 0.0366(19) 0.031(2) 0.0315(19) 0.0178(18)
Cl21 0.100(2) 0.059(2) 0.0583(16) 0.0507(19) 0.0399(15) 0.0301(19)
C21 0.145(7) 0.062(5) 0.059(4) 0.064(5) 0.043(4) 0.023(4)
O2 0.145(7) 0.062(5) 0.059(4) 0.064(5) 0.043(4) 0.023(4)

loop_
_atom_type_symbol
_atom_type_description
_atom_type_scat_dispersion_real
_atom_type_scat_dispersion_imag
_atom_type_scat_source
C C 0.0033 0.0016 'International Tables Vol C Tables 4.2.6.8 and 6.1.1.4'
H H 0.0000 0.0000 'International Tables Vol C Tables 4.2.6.8 and 6.1.1.4'
Cl Cl 0.1484 0.1585 'International Tables Vol C Tables 4.2.6.8 and 6.1.1.4'
N N 0.0061 0.0033 'International Tables Vol C Tables 4.2.6.8 and 6.1.1.4'
O O 0.0106 0.0060 'International Tables Vol C Tables 4.2.6.8 and 6.1.1.4'
Pt Pt -1.7033 8.3905 'International Tables Vol C Tables 4.2.6.8 and 6.1.1.4'

loop_
_geom_angle_atom_site_label_1
_geom_angle_atom_site_label_2
_geom_angle_atom_site_label_3
_geom_angle_site_symmetry_1
_geom_angle_site_symmetry_3
_geom_angle
N4 Pt1 N4 . 2_665 180.0
N4 Pt1 Cl17 2_665 . 90.47(7)
N4 Pt1 Cl17 . . 89.53(7)
N4 Pt1 Cl17 2_665 2_665 89.53(7)
N4 Pt1 Cl17 . 2_665 90.47(7)
Cl17 Pt1 Cl17 . 2_665 180.0
C5 O1 N2 . . 103.2(2)
O1 N2 H2 . . 111.8
C3 N2 O1 . . 101.1(2)
C3 N2 H2 . . 111.8
C9 N2 O1 . . 106.0(2)
C9 N2 H2 . . 111.8
C9 N2 C3 . . 113.6(3)
N2 C3 H3 . . 110.1
N2 C3 N4 . . 101.0(2)
N2 C3 C10 . . 109.5(2)
N4 C3 H3 . . 110.1
N4 C3 C10 . . 115.5(2)
C10 C3 H3 . . 110.1
C3 N4 Pt1 . . 119.50(17)
C5 N4 Pt1 . . 133.5(2)
C5 N4 C3 . . 106.5(2)
N4 C5 O1 . . 114.1(3)
N4 C5 N6 . . 131.3(3)
N6 C5 O1 . . 114.5(2)
C5 N6 C7 . . 123.4(2)
C5 N6 C8 . . 120.6(3)
C7 N6 C8 . . 115.9(3)
N6 C7 H7A . . 109.5
N6 C7 H7B . . 109.5
N6 C7 H7C . . 109.5
H7A C7 H7B . . 109.5
H7A C7 H7C . . 109.5
H7B C7 H7C . . 109.5
N6 C8 H8A . . 109.5
N6 C8 H8B . . 109.5
N6 C8 H8C . . 109.5
H8A C8 H8B . . 109.5
H8A C8 H8C . . 109.5
H8B C8 H8C . . 109.5
N2 C9 H9A . . 109.5
N2 C9 H9B . . 109.5
N2 C9 H9C . . 109.5
H9A C9 H9B . . 109.5
H9A C9 H9C . . 109.5
H9B C9 H9C . . 109.5
C11 C10 C3 . . 119.9(3)
C11 C10 C16 . . 119.8(3)
C16 C10 C3 . . 120.2(3)
C10 C11 H11 . . 119.9
C10 C11 C12 . . 120.1(3)
C12 C11 H11 . . 119.9
C11 C12 H12 . . 120.6
C13 C12 C11 . . 118.8(3)
C13 C12 H12 . . 120.6
C12 C13 Cl14 . . 119.9(3)
C12 C13 C15 . . 122.6(3)
C15 C13 Cl14 . . 117.5(3)
C13 C15 H15 . . 121.1
C13 C15 C16 . . 117.8(3)
C16 C15 H15 . . 121.1
C10 C16 C15 . . 120.9(3)
C10 C16 H16 . . 119.6
C15 C16 H16 . . 119.6
C20 C19 H19 . . 120.4
C18 C19 H19 2_666 . 120.4
C18 C19 C20 2_666 . 119.1(4)
C19 C20 C18 . . 121.0(4)
C19 C20 Cl21 . . 121.3(3)
C19 C20 C21 . . 116.0(9)
C18 C20 Cl21 . . 117.5(4)
C18 C20 C21 . . 122.5(9)
C21 C20 Cl21 . . 11.6(10)
C19 C18 C20 2_666 . 119.9(4)
C19 C18 H18 2_666 . 120.1
C20 C18 H18 . . 120.1
C20 C21 H21 . . 119.7
O2 C21 C20 . . 120.5(17)
O2 C21 H21 . . 119.7

loop_
_geom_bond_atom_site_label_1
_geom_bond_atom_site_label_2
_geom_bond_site_symmetry_2
_geom_bond_distance
Pt1 N4 . 2.018(2)
Pt1 N4 2_665 2.018(2)
Pt1 Cl17 . 2.3087(7)
Pt1 Cl17 2_665 2.3087(7)
O1 N2 . 1.490(3)
O1 C5 . 1.360(3)
N2 H2 . 0.9100
N2 C3 . 1.474(4)
N2 C9 . 1.452(4)
C3 H3 . 0.9800
C3 N4 . 1.476(4)
C3 C10 . 1.505(4)
N4 C5 . 1.301(4)
C5 N6 . 1.325(4)
N6 C7 . 1.464(4)
N6 C8 . 1.467(4)
C7 H7A . 0.9600
C7 H7B . 0.9600
C7 H7C . 0.9600
C8 H8A . 0.9600
C8 H8B . 0.9600
C8 H8C . 0.9600
C9 H9A . 0.9600
C9 H9B . 0.9600
C9 H9C . 0.9600
C10 C11 . 1.381(4)
C10 C16 . 1.385(4)
C11 H11 . 0.9300
C11 C12 . 1.394(5)
C12 H12 . 0.9300
C12 C13 . 1.364(5)
C13 Cl14 . 1.754(3)
C13 C15 . 1.385(5)
C15 H15 . 0.9300
C15 C16 . 1.387(4)
C16 H16 . 0.9300
C19 H19 . 0.9300
C19 C20 . 1.389(6)
C19 C18 2_666 1.378(6)
C20 C18 . 1.391(5)
C20 Cl21 . 1.782(5)
C20 C21 . 1.465(18)
C18 C19 2_666 1.378(6)
C18 H18 . 0.9300
C21 H21 . 0.9300
C21 O2 . 1.20(2)

loop_
_geom_hbond_atom_site_label_D
_geom_hbond_atom_site_label_H
_geom_hbond_atom_site_label_A
_geom_hbond_site_symmetry_A
_geom_hbond_distance_DH
_geom_hbond_distance_HA
_geom_hbond_distance_DA
_geom_hbond_angle_DHA
C8 H8 O2 1_565 0.96 2.58 3.378(9) 141
C12 H12 Cl17 2_655 0.93 2.70 3.589(4) 160

loop_
_geom_torsion_atom_site_label_1
_geom_torsion_atom_site_label_2
_geom_torsion_atom_site_label_3
_geom_torsion_atom_site_label_4
_geom_torsion_site_symmetry_1
_geom_torsion_site_symmetry_4
_geom_torsion
Pt1 N4 C5 O1 . . 179.0(2)
Pt1 N4 C5 N6 . . 0.1(5)
O1 N2 C3 N4 . . 36.0(3)
O1 N2 C3 C10 . . 158.3(2)
O1 C5 N6 C7 . . -172.6(3)
O1 C5 N6 C8 . . 4.9(5)
N2 O1 C5 N4 . . 16.2(3)
N2 O1 C5 N6 . . -164.7(3)
N2 C3 N4 Pt1 . . 159.05(18)
N2 C3 N4 C5 . . -28.1(3)
N2 C3 C10 C11 . . 105.8(3)
N2 C3 C10 C16 . . -71.3(3)
C3 N4 C5 O1 . . 7.6(3)
C3 N4 C5 N6 . . -171.3(3)
C3 C10 C11 C12 . . -176.7(3)
C3 C10 C16 C15 . . 176.4(3)
N4 Pt1 N4 C3 2_665 . 2E1(2)
N4 Pt1 N4 C5 2_665 . -16E1(2)
N4 C3 C10 C11 . . -141.0(3)
N4 C3 C10 C16 . . 41.9(4)
N4 C5 N6 C7 . . 6.3(6)
N4 C5 N6 C8 . . -176.2(4)
C5 O1 N2 C3 . . -32.6(3)
C5 O1 N2 C9 . . -151.3(3)
C9 N2 C3 N4 . . 149.1(3)
C9 N2 C3 C10 . . -88.6(3)
C10 C3 N4 Pt1 . . 41.0(3)
C10 C3 N4 C5 . . -146.2(3)
C10 C11 C12 C13 . . 0.5(5)
C11 C10 C16 C15 . . -0.7(4)
C11 C12 C13 Cl14 . . 179.4(3)
C11 C12 C13 C15 . . -1.1(6)
C12 C13 C15 C16 . . 0.7(5)
C13 C15 C16 C10 . . 0.2(5)
Cl14 C13 C15 C16 . . -179.7(2)
C16 C10 C11 C12 . . 0.4(5)
Cl17 Pt1 N4 C3 . . 61.0(2)
Cl17 Pt1 N4 C3 2_665 . -119.0(2)
Cl17 Pt1 N4 C5 2_665 . 70.5(3)
Cl17 Pt1 N4 C5 . . -109.5(3)
C19 C20 C18 C19 . 2_666 0.1(8)
C19 C20 C21 O2 . . -178.3(15)
C18 C19 C20 C18 2_666 . -0.1(7)
C18 C19 C20 Cl21 2_666 . -176.3(4)
C18 C19 C20 C21 2_666 . 172.0(11)
C18 C20 C21 O2 . . -6(3)
Cl21 C20 C18 C19 . 2_666 176.4(4)
Cl21 C20 C21 O2 . . 61(4)
C21 C20 C18 C19 . 2_666 -171.4(11)
